data_4508500
loop_
_publ_author_name
'Hu, Fei-Long'
'Wu, Wei'
'Liang, Peng'
'Gu, Yun-Qiong'
'Zhu, Li-Gang'
'Wei, Han'
'Lang, Jian-Ping'

_publ_section_title
;
 Construction of Entangled Coordination Polymers Based on M2+Ions,
 4,4&#x2032;-{[1,2-Phenylenebis(methylene)]bis(oxy)}dibenzoate and
 Different N-Donor Ligands
;
_journal_issue 11
_journal_name_full 'Crystal Growth &amp; Design'
_journal_page_first 5050
_journal_paper_doi 10.1021/cg401212s
_journal_volume 13
_journal_year 2013
_chemical_formula_sum 'C68 H52 Cu2 N8 O13'
_chemical_formula_weight 1316.26
_chemical_name_systematic
; 
 ? 
;
_space_group_IT_number 60
_symmetry_cell_setting orthorhombic
_symmetry_space_group_name_Hall '-P 2n 2ab'
_symmetry_space_group_name_H-M 'P b c n'
_atom_sites_solution_hydrogens geom
_atom_sites_solution_primary direct
_atom_sites_solution_secondary difmap
_audit_creation_method SHELXL-97
_cell_angle_alpha 90.00
_cell_angle_beta 90.00
_cell_angle_gamma 90.00
_cell_formula_units_Z 4
_cell_length_a 12.3961(6)
_cell_length_b 21.0059(11)
_cell_length_c 22.8699(11)
_cell_measurement_reflns_used 9915
_cell_measurement_temperature 296(2)
_cell_measurement_theta_max 26.01
_cell_measurement_theta_min 2.61
_cell_volume 5955.1(5)
_computing_cell_refinement 'Bruker SMART'
_computing_data_collection 'Bruker SMART'
_computing_data_reduction 'Bruker SHELXTL'
_computing_molecular_graphics 'Bruker SHELXTL'
_computing_publication_material 'Bruker SHELXTL'
_computing_structure_refinement 'SHELXL-97 (Sheldrick, 1997)'
_computing_structure_solution 'SHELXS-97 (Sheldrick, 1990)'
_diffrn_ambient_temperature 296(2)
_diffrn_measured_fraction_theta_full 1.000
_diffrn_measured_fraction_theta_max 1.000
_diffrn_measurement_device_type 'CCD area detector'
_diffrn_measurement_method 'phi and omega scans'
_diffrn_radiation_monochromator graphite
_diffrn_radiation_source 'fine-focus sealed tube'
_diffrn_radiation_type MoK\a
_diffrn_radiation_wavelength 0.71073
_diffrn_reflns_av_R_equivalents 0.0365
_diffrn_reflns_av_sigmaI/netI 0.0156
_diffrn_reflns_limit_h_max 14
_diffrn_reflns_limit_h_min -14
_diffrn_reflns_limit_k_max 24
_diffrn_reflns_limit_k_min -23
_diffrn_reflns_limit_l_max 27
_diffrn_reflns_limit_l_min -27
_diffrn_reflns_number 87570
_diffrn_reflns_theta_full 25.01
_diffrn_reflns_theta_max 25.01
_diffrn_reflns_theta_min 1.78
_exptl_absorpt_coefficient_mu 0.789
_exptl_absorpt_correction_T_max 0.8581
_exptl_absorpt_correction_T_min 0.8517
_exptl_absorpt_correction_type multi-scan
_exptl_absorpt_process_details sadabs
_exptl_crystal_colour blue
_exptl_crystal_density_diffrn 1.468
_exptl_crystal_density_method 'not measured'
_exptl_crystal_description block
_exptl_crystal_F_000 2712
_exptl_crystal_size_max 0.21
_exptl_crystal_size_mid 0.20
_exptl_crystal_size_min 0.20
_refine_diff_density_max 0.762
_refine_diff_density_min -0.821
_refine_diff_density_rms 0.067
_refine_ls_extinction_method none
_refine_ls_goodness_of_fit_ref 1.048
_refine_ls_hydrogen_treatment constr
_refine_ls_matrix_type full
_refine_ls_number_parameters 411
_refine_ls_number_reflns 5248
_refine_ls_number_restraints 0
_refine_ls_restrained_S_all 1.048
_refine_ls_R_factor_all 0.0588
_refine_ls_R_factor_gt 0.0437
_refine_ls_shift/su_max 0.001
_refine_ls_shift/su_mean 0.000
_refine_ls_structure_factor_coef Fsqd
_refine_ls_weighting_details 'calc w=1/[\s^2^(Fo^2^)+(0.0750P)^2^+5.9021P] where P=(Fo^2^+2Fc^2^)/3'
_refine_ls_weighting_scheme calc
_refine_ls_wR_factor_gt 0.1240
_refine_ls_wR_factor_ref 0.1410
_reflns_number_gt 4136
_reflns_number_total 5248
_reflns_threshold_expression >2sigma(I)
_cod_data_source_file cg401212s_si_002.cif
_cod_data_source_block 2
_cod_original_sg_symbol_H-M pbcn
_cod_database_code 4508500

loop_
_symmetry_equiv_pos_as_xyz
'x, y, z'
'-x+1/2, -y+1/2, z+1/2'
'-x, y, -z+1/2'
'x+1/2, -y+1/2, -z'
'-x, -y, -z'
'x-1/2, y-1/2, -z-1/2'
'x, -y, z-1/2'
'-x-1/2, y-1/2, z'

loop_
_atom_site_label
_atom_site_type_symbol
_atom_site_fract_x
_atom_site_fract_y
_atom_site_fract_z
_atom_site_U_iso_or_equiv
_atom_site_adp_type
_atom_site_occupancy
_atom_site_symmetry_multiplicity
_atom_site_calc_flag
_atom_site_refinement_flags
Cu1 Cu 0.50608(2) 0.245876(16) 0.364458(16) 0.03782(15) Uani 1 1 d .
O4 O 0.36053(16) 0.22027(10) 0.39069(11) 0.0522(6) Uani 1 1 d .
O2 O 0.65580(16) 0.27182(10) 0.34424(10) 0.0468(5) Uani 1 1 d .
C3 C 0.1864(2) 0.18292(14) 0.36462(13) 0.0410(7) Uani 1 1 d .
C4 C 0.8162(2) 0.30725(14) 0.39024(13) 0.0421(7) Uani 1 1 d .
N7 N 0.5520(2) 0.15572(12) 0.36817(11) 0.0433(6) Uani 1 1 d .
N5 N 0.4581(2) 0.33460(12) 0.35287(12) 0.0466(6) Uani 1 1 d .
O6 O 1.14370(17) 0.34895(13) 0.38554(10) 0.0613(7) Uani 1 1 d .
C8 C 0.6995(2) 0.28755(14) 0.39261(14) 0.0430(7) Uani 1 1 d .
O1 O 0.65066(17) 0.28700(12) 0.43995(10) 0.0598(6) Uani 1 1 d .
C10 C 0.0442(3) 0.16695(16) 0.43494(14) 0.0489(8) Uani 1 1 d .
H10 H 0.0211 0.1670 0.4736 0.059 Uiso 1 1 calc R
N6 N 0.3834(2) 0.41753(11) 0.31124(12) 0.0501(7) Uani 1 1 d .
N8 N 0.6275(2) 0.06815(12) 0.33545(12) 0.0489(6) Uani 1 1 d .
C13 C 0.1496(2) 0.18281(15) 0.42151(13) 0.0440(7) Uani 1 1 d .
H13 H 0.1968 0.1936 0.4515 0.053 Uiso 1 1 calc R
C14 C 0.8759(2) 0.30403(17) 0.33911(14) 0.0518(8) Uani 1 1 d .
H14 H 0.8426 0.2913 0.3046 0.062 Uiso 1 1 calc R
O7 O -0.13362(18) 0.13680(14) 0.39711(11) 0.0678(7) Uani 1 1 d .
C16 C 1.0351(2) 0.33788(16) 0.38924(15) 0.0485(8) Uani 1 1 d .
C17 C 1.2328(2) 0.40923(14) 0.46320(14) 0.0448(7) Uani 1 1 d .
C18 C 0.2995(2) 0.20199(15) 0.34918(15) 0.0471(7) Uani 1 1 d .
C19 C -0.0268(2) 0.15102(16) 0.39053(15) 0.0479(8) Uani 1 1 d .
C45 C 1.2059(3) 0.34512(16) 0.43827(15) 0.0524(8) Uani 1 1 d .
H45A H 1.2724 0.3224 0.4303 0.063 Uiso 1 1 calc R
H45B H 1.1658 0.3209 0.4671 0.063 Uiso 1 1 calc R
C21 C 0.9838(3) 0.31950(18) 0.33872(15) 0.0531(9) Uani 1 1 d .
H21 H 1.0224 0.3175 0.3039 0.064 Uiso 1 1 calc R
C22 C 1.2914(2) 0.41235(15) 0.51533(15) 0.0479(8) Uani 1 1 d .
C23 C 0.6232(2) 0.13202(14) 0.33166(15) 0.0488(8) Uani 1 1 d .
H23 H 0.6653 0.1563 0.3064 0.059 Uiso 1 1 calc R
O3 O 0.3279(2) 0.20050(14) 0.29751(12) 0.0744(8) Uani 1 1 d .
C25 C 0.3178(3) 0.45461(14) 0.27286(15) 0.0493(8) Uani 1 1 d .
C26 C 0.9765(3) 0.3430(2) 0.44051(16) 0.0624(10) Uani 1 1 d .
H26 H 1.0097 0.3567 0.4747 0.075 Uiso 1 1 calc R
C46 C -0.1856(3) 0.14821(17) 0.45210(16) 0.0602(9) Uani 1 1 d .
H46A H -0.2528 0.1707 0.4454 0.072 Uiso 1 1 calc R
H46B H -0.1399 0.1752 0.4759 0.072 Uiso 1 1 calc R
C28 C 0.6920(3) 0.02815(15) 0.29941(15) 0.0511(8) Uani 1 1 d .
C29 C 0.8677(3) 0.32741(19) 0.44031(15) 0.0588(9) Uani 1 1 d .
H29 H 0.8286 0.3307 0.4749 0.071 Uiso 1 1 calc R
C30 C 0.3933(3) 0.35373(14) 0.31134(15) 0.0505(8) Uani 1 1 d .
H30 H 0.3585 0.3267 0.2852 0.061 Uiso 1 1 calc R
C31 C 0.1143(3) 0.16563(19) 0.32073(15) 0.0590(9) Uani 1 1 d .
H31 H 0.1373 0.1650 0.2820 0.071 Uiso 1 1 calc R
C32 C 0.5089(3) 0.10493(16) 0.39756(16) 0.0532(8) Uani 1 1 d .
H32 H 0.4564 0.1074 0.4265 0.064 Uiso 1 1 calc R
C33 C 0.0102(3) 0.1496(2) 0.33383(15) 0.0623(10) Uani 1 1 d .
H33 H -0.0363 0.1375 0.3039 0.075 Uiso 1 1 calc R
C34 C 0.4455(3) 0.43948(17) 0.35670(18) 0.0643(10) Uani 1 1 d .
H34 H 0.4545 0.4817 0.3679 0.077 Uiso 1 1 calc R
C35 C 0.4910(3) 0.38822(17) 0.38196(18) 0.0576(9) Uani 1 1 d .
H35 H 0.5372 0.3890 0.4140 0.069 Uiso 1 1 calc R
C36 C 0.5547(3) 0.05071(16) 0.37797(16) 0.0611(9) Uani 1 1 d .
H36 H 0.5399 0.0096 0.3907 0.073 Uiso 1 1 calc R
C37 C 1.3233(3) 0.47109(18) 0.53636(18) 0.0674(10) Uani 1 1 d .
H37 H 1.3629 0.4734 0.5708 0.081 Uiso 1 1 calc R
C38 C 1.2067(3) 0.46526(18) 0.43487(18) 0.0663(10) Uani 1 1 d .
H38 H 1.1664 0.4636 0.4006 0.080 Uiso 1 1 calc R
C39 C 0.2890(3) 0.43322(18) 0.22056(19) 0.0741(11) Uani 1 1 d .
H39 H 0.3121 0.3932 0.2084 0.089 Uiso 1 1 calc R
C40 C 0.7248(4) -0.03039(18) 0.31623(19) 0.0770(12) Uani 1 1 d .
H40 H 0.7044 -0.0463 0.3525 0.092 Uiso 1 1 calc R
C41 C 0.2830(4) 0.51389(19) 0.2922(2) 0.0871(14) Uani 1 1 d .
H41 H 0.3028 0.5289 0.3289 0.105 Uiso 1 1 calc R
C42 C 1.2974(4) 0.5262(2) 0.5071(2) 0.0895(14) Uani 1 1 d .
H42 H 1.3192 0.5655 0.5217 0.107 Uiso 1 1 calc R
C43 C 1.2391(4) 0.52297(19) 0.4561(2) 0.0873(14) Uani 1 1 d .
H43 H 1.2216 0.5601 0.4360 0.105 Uiso 1 1 calc R
C44 C 0.7184(4) 0.05010(18) 0.24432(19) 0.0822(14) Uani 1 1 d .
H44 H 0.6926 0.0893 0.2317 0.099 Uiso 1 1 calc R
O5 O 0.5000 0.2422(3) 0.2500 0.130(2) Uani 1 2 d S

loop_
_atom_site_aniso_label
_atom_site_aniso_U_11
_atom_site_aniso_U_22
_atom_site_aniso_U_33
_atom_site_aniso_U_23
_atom_site_aniso_U_13
_atom_site_aniso_U_12
Cu1 0.0294(2) 0.0356(2) 0.0485(3) -0.00180(15) -0.00204(14) 0.00519(14)
O4 0.0313(10) 0.0495(13) 0.0757(16) -0.0089(12) 0.0035(11) 0.0029(9)
O2 0.0358(11) 0.0485(12) 0.0561(13) -0.0030(11) -0.0026(10) 0.0006(9)
C3 0.0369(15) 0.0414(16) 0.0447(17) 0.0009(13) 0.0028(13) 0.0033(12)
C4 0.0351(15) 0.0428(16) 0.0484(17) 0.0005(14) -0.0017(13) 0.0042(12)
N7 0.0366(13) 0.0378(14) 0.0556(16) -0.0001(11) 0.0049(11) 0.0052(11)
N5 0.0362(13) 0.0402(14) 0.0634(17) 0.0047(13) -0.0039(12) 0.0066(11)
O6 0.0383(12) 0.0873(19) 0.0584(14) -0.0098(13) -0.0006(11) -0.0140(12)
C8 0.0346(15) 0.0392(16) 0.055(2) 0.0024(14) -0.0019(15) 0.0082(12)
O1 0.0383(11) 0.0839(18) 0.0571(15) 0.0021(12) 0.0060(11) 0.0068(11)
C10 0.0460(18) 0.061(2) 0.0396(17) 0.0075(15) 0.0039(14) 0.0007(15)
N6 0.0483(15) 0.0335(14) 0.0686(18) 0.0051(12) -0.0064(13) 0.0057(11)
N8 0.0488(15) 0.0346(14) 0.0633(17) -0.0007(12) 0.0116(13) 0.0057(11)
C13 0.0405(16) 0.0500(18) 0.0415(17) 0.0024(14) -0.0036(13) 0.0017(13)
C14 0.0427(17) 0.068(2) 0.0446(18) -0.0008(16) -0.0062(14) -0.0007(15)
O7 0.0391(12) 0.102(2) 0.0622(16) 0.0100(14) 0.0067(11) -0.0129(12)
C16 0.0369(16) 0.0535(19) 0.055(2) -0.0090(16) 0.0006(14) -0.0047(14)
C17 0.0294(14) 0.0459(17) 0.0592(19) -0.0009(15) -0.0018(13) 0.0007(12)
C18 0.0412(16) 0.0404(17) 0.060(2) -0.0018(15) 0.0093(16) 0.0028(13)
C19 0.0372(15) 0.054(2) 0.0520(19) 0.0086(16) 0.0026(14) -0.0026(14)
C45 0.0360(15) 0.054(2) 0.067(2) -0.0111(16) -0.0037(15) -0.0006(14)
C21 0.0414(17) 0.077(2) 0.0413(18) -0.0008(17) 0.0030(14) -0.0055(16)
C22 0.0301(14) 0.0499(18) 0.064(2) 0.0017(15) -0.0041(14) -0.0012(13)
C23 0.0432(16) 0.0355(17) 0.068(2) 0.0009(15) 0.0151(15) 0.0045(13)
O3 0.0642(16) 0.095(2) 0.0647(17) -0.0045(14) 0.0236(14) -0.0108(14)
C25 0.0517(18) 0.0336(16) 0.063(2) 0.0055(15) -0.0046(16) 0.0061(14)
C26 0.0452(18) 0.090(3) 0.052(2) -0.026(2) -0.0017(15) -0.0073(18)
C46 0.0395(17) 0.063(2) 0.078(2) 0.0133(19) 0.0150(17) 0.0038(15)
C28 0.0540(18) 0.0360(17) 0.063(2) -0.0026(15) 0.0087(16) 0.0068(14)
C29 0.0454(18) 0.081(3) 0.050(2) -0.0172(18) 0.0082(15) -0.0047(17)
C30 0.0446(17) 0.0359(17) 0.071(2) 0.0034(15) -0.0066(16) 0.0055(13)
C31 0.0466(18) 0.090(3) 0.0403(18) -0.0026(18) 0.0055(15) -0.0068(18)
C32 0.055(2) 0.0486(19) 0.056(2) 0.0055(16) 0.0160(16) 0.0029(15)
C33 0.0452(18) 0.099(3) 0.0423(19) -0.0020(19) -0.0061(15) -0.0085(18)
C34 0.064(2) 0.0395(18) 0.090(3) -0.0033(18) -0.017(2) 0.0030(17)
C35 0.0510(19) 0.047(2) 0.075(2) -0.0035(18) -0.0125(17) 0.0062(15)
C36 0.072(2) 0.0391(18) 0.072(2) 0.0090(17) 0.018(2) 0.0022(17)
C37 0.064(2) 0.061(2) 0.078(3) -0.006(2) -0.022(2) -0.0077(18)
C38 0.062(2) 0.059(2) 0.078(3) 0.0126(19) -0.0214(19) 0.0011(18)
C39 0.088(3) 0.043(2) 0.091(3) -0.002(2) -0.011(2) 0.0214(19)
C40 0.102(3) 0.050(2) 0.079(3) 0.005(2) 0.023(2) 0.016(2)
C41 0.119(4) 0.052(2) 0.091(3) -0.004(2) -0.034(3) 0.020(2)
C42 0.093(3) 0.047(2) 0.129(4) -0.010(2) -0.030(3) -0.006(2)
C43 0.092(3) 0.046(2) 0.124(4) 0.017(2) -0.034(3) 0.001(2)
C44 0.106(4) 0.044(2) 0.097(3) 0.006(2) 0.025(3) 0.024(2)
O5 0.116(5) 0.138(6) 0.135(6) 0.000 -0.001(3) 0.000

loop_
_atom_type_symbol
_atom_type_description
_atom_type_scat_dispersion_real
_atom_type_scat_dispersion_imag
_atom_type_scat_source
C C 0.0033 0.0016 'International Tables Vol C Tables 4.2.6.8 and 6.1.1.4'
H H 0.0000 0.0000 'International Tables Vol C Tables 4.2.6.8 and 6.1.1.4'
N N 0.0061 0.0033 'International Tables Vol C Tables 4.2.6.8 and 6.1.1.4'
O O 0.0106 0.0060 'International Tables Vol C Tables 4.2.6.8 and 6.1.1.4'
Cu Cu 0.3201 1.2651 'International Tables Vol C Tables 4.2.6.8 and 6.1.1.4'

loop_
_geom_angle_atom_site_label_1
_geom_angle_atom_site_label_2
_geom_angle_atom_site_label_3
_geom_angle
_geom_angle_site_symmetry_1
_geom_angle_site_symmetry_3
N5 Cu1 O4 91.28(10) . .
N5 Cu1 N7 174.65(11) . .
O4 Cu1 N7 89.36(10) . .
N5 Cu1 O2 89.51(10) . .
O4 Cu1 O2 175.77(9) . .
N7 Cu1 O2 90.23(10) . .
C18 O4 Cu1 113.5(2) . .
C8 O2 Cu1 105.40(19) . .
C13 C3 C31 117.9(3) . .
C13 C3 C18 122.1(3) . .
C31 C3 C18 120.0(3) . .
C29 C4 C14 118.0(3) . .
C29 C4 C8 120.0(3) . .
C14 C4 C8 122.0(3) . .
C23 N7 C32 106.2(3) . .
C23 N7 Cu1 121.9(2) . .
C32 N7 Cu1 130.9(2) . .
C30 N5 C35 106.4(3) . .
C30 N5 Cu1 125.0(2) . .
C35 N5 Cu1 128.4(2) . .
C16 O6 C45 117.9(3) . .
O1 C8 O2 123.2(3) . .
O1 C8 C4 120.2(3) . .
O2 C8 C4 116.6(3) . .
C13 C10 C19 119.7(3) . .
C13 C10 H10 120.1 . .
C19 C10 H10 120.1 . .
C30 N6 C34 106.4(3) . .
C30 N6 C25 126.6(3) . .
C34 N6 C25 127.0(3) . .
C23 N8 C36 106.6(3) . .
C23 N8 C28 125.0(3) . .
C36 N8 C28 128.4(3) . .
C3 C13 C10 121.5(3) . .
C3 C13 H13 119.3 . .
C10 C13 H13 119.3 . .
C21 C14 C4 120.8(3) . .
C21 C14 H14 119.6 . .
C4 C14 H14 119.6 . .
C19 O7 C46 119.7(3) . .
O6 C16 C21 116.8(3) . .
O6 C16 C26 123.7(3) . .
C21 C16 C26 119.5(3) . .
C38 C17 C22 118.8(3) . .
C38 C17 C45 122.3(3) . .
C22 C17 C45 118.8(3) . .
O3 C18 O4 123.6(3) . .
O3 C18 C3 119.0(3) . .
O4 C18 C3 117.4(3) . .
O7 C19 C33 115.0(3) . .
O7 C19 C10 126.0(3) . .
C33 C19 C10 119.0(3) . .
O6 C45 C17 112.9(3) . .
O6 C45 H45A 109.0 . .
C17 C45 H45A 109.0 . .
O6 C45 H45B 109.0 . .
C17 C45 H45B 109.0 . .
H45A C45 H45B 107.8 . .
C16 C21 C14 120.7(3) . .
C16 C21 H21 119.7 . .
C14 C21 H21 119.7 . .
C37 C22 C17 119.2(3) . .
C37 C22 C46 122.0(3) . 4_656
C17 C22 C46 118.8(3) . 4_656
N7 C23 N8 111.3(3) . .
N7 C23 H23 124.3 . .
N8 C23 H23 124.3 . .
C39 C25 C41 120.4(3) . .
C39 C25 N6 121.5(3) . .
C41 C25 N6 118.0(3) . .
C16 C26 C29 119.3(3) . .
C16 C26 H26 120.4 . .
C29 C26 H26 120.4 . .
O7 C46 C22 112.3(3) . 4_356
O7 C46 H46A 109.1 . .
C22 C46 H46A 109.1 4_356 .
O7 C46 H46B 109.1 . .
C22 C46 H46B 109.1 4_356 .
H46A C46 H46B 107.9 . .
C40 C28 C44 119.5(3) . .
C40 C28 N8 122.8(3) . .
C44 C28 N8 117.7(3) . .
C4 C29 C26 121.7(3) . .
C4 C29 H29 119.2 . .
C26 C29 H29 119.2 . .
N5 C30 N6 111.3(3) . .
N5 C30 H30 124.3 . .
N6 C30 H30 124.3 . .
C33 C31 C3 120.8(3) . .
C33 C31 H31 119.6 . .
C3 C31 H31 119.6 . .
C36 C32 N7 109.4(3) . .
C36 C32 H32 125.3 . .
N7 C32 H32 125.3 . .
C31 C33 C19 121.1(3) . .
C31 C33 H33 119.5 . .
C19 C33 H33 119.5 . .
C35 C34 N6 106.9(3) . .
C35 C34 H34 126.5 . .
N6 C34 H34 126.5 . .
C34 C35 N5 108.9(3) . .
C34 C35 H35 125.5 . .
N5 C35 H35 125.5 . .
C32 C36 N8 106.6(3) . .
C32 C36 H36 126.7 . .
N8 C36 H36 126.7 . .
C42 C37 C22 121.0(4) . .
C42 C37 H37 119.5 . .
C22 C37 H37 119.5 . .
C43 C38 C17 121.4(4) . .
C43 C38 H38 119.3 . .
C17 C38 H38 119.3 . .
C25 C39 C40 121.0(3) . 6_566
C25 C39 H39 119.5 . .
C40 C39 H39 119.5 6_566 .
C28 C40 C39 120.1(4) . 6_656
C28 C40 H40 120.0 . .
C39 C40 H40 120.0 6_656 .
C44 C41 C25 118.7(4) 6_566 .
C44 C41 H41 120.7 6_566 .
C25 C41 H41 120.7 . .
C43 C42 C37 119.6(4) . .
C43 C42 H42 120.2 . .
C37 C42 H42 120.2 . .
C38 C43 C42 120.0(4) . .
C38 C43 H43 120.0 . .
C42 C43 H43 120.0 . .
C28 C44 C41 120.2(4) . 6_656
C28 C44 H44 119.9 . .
C41 C44 H44 119.9 6_656 .

loop_
_geom_bond_atom_site_label_1
_geom_bond_atom_site_label_2
_geom_bond_distance
_geom_bond_site_symmetry_2
Cu1 N5 1.974(3) .
Cu1 O4 1.976(2) .
Cu1 N7 1.979(2) .
Cu1 O2 1.989(2) .
O4 C18 1.273(4) .
O2 C8 1.275(4) .
C3 C13 1.379(4) .
C3 C31 1.392(4) .
C3 C18 1.500(4) .
C4 C29 1.378(4) .
C4 C14 1.385(4) .
C4 C8 1.506(4) .
N7 C23 1.314(4) .
N7 C32 1.369(4) .
N5 C30 1.307(4) .
N5 C35 1.370(4) .
O6 C16 1.369(4) .
O6 C45 1.434(4) .
C8 O1 1.240(4) .
C10 C13 1.383(4) .
C10 C19 1.385(5) .
C10 H10 0.9300 .
N6 C30 1.346(4) .
N6 C34 1.374(4) .
N6 C25 1.427(4) .
N8 C23 1.345(4) .
N8 C36 1.377(4) .
N8 C28 1.423(4) .
C13 H13 0.9300 .
C14 C21 1.377(4) .
C14 H14 0.9300 .
O7 C19 1.366(4) .
O7 C46 1.433(4) .
C16 C21 1.374(5) .
C16 C26 1.383(5) .
C17 C38 1.382(5) .
C17 C22 1.398(5) .
C17 C45 1.500(4) .
C18 O3 1.233(4) .
C19 C33 1.376(5) .
C45 H45A 0.9700 .
C45 H45B 0.9700 .
C21 H21 0.9300 .
C22 C37 1.382(5) .
C22 C46 1.502(4) 4_656
C23 H23 0.9300 .
C25 C39 1.327(5) .
C25 C41 1.390(5) .
C26 C29 1.388(5) .
C26 H26 0.9300 .
C46 C22 1.502(5) 4_356
C46 H46A 0.9700 .
C46 H46B 0.9700 .
C28 C40 1.351(5) .
C28 C44 1.381(5) .
C29 H29 0.9300 .
C30 H30 0.9300 .
C31 C33 1.367(5) .
C31 H31 0.9300 .
C32 C36 1.349(5) .
C32 H32 0.9300 .
C33 H33 0.9300 .
C34 C35 1.346(5) .
C34 H34 0.9300 .
C35 H35 0.9300 .
C36 H36 0.9300 .
C37 C42 1.376(5) .
C37 H37 0.9300 .
C38 C43 1.366(6) .
C38 H38 0.9300 .
C39 C40 1.387(5) 6_566
C39 H39 0.9300 .
C40 C39 1.387(5) 6_656
C40 H40 0.9300 .
C41 C44 1.385(5) 6_566
C41 H41 0.9300 .
C42 C43 1.373(6) .
C42 H42 0.9300 .
C43 H43 0.9300 .
C44 C41 1.385(5) 6_656
C44 H44 0.9300 .

loop_
_geom_torsion_atom_site_label_1
_geom_torsion_atom_site_label_2
_geom_torsion_atom_site_label_3
_geom_torsion_atom_site_label_4
_geom_torsion
_geom_torsion_site_symmetry_1
_geom_torsion_site_symmetry_4
N5 Cu1 O4 C18 89.8(2) . .
N7 Cu1 O4 C18 -84.9(2) . .
O2 Cu1 O4 C18 -169.4(11) . .
N5 Cu1 O2 C8 90.13(19) . .
O4 Cu1 O2 C8 -10.7(12) . .
N7 Cu1 O2 C8 -95.21(19) . .
N5 Cu1 N7 C23 49.8(11) . .
O4 Cu1 N7 C23 146.7(3) . .
O2 Cu1 N7 C23 -37.5(3) . .
N5 Cu1 N7 C32 -117.1(10) . .
O4 Cu1 N7 C32 -20.1(3) . .
O2 Cu1 N7 C32 155.6(3) . .
O4 Cu1 N5 C30 -70.8(3) . .
N7 Cu1 N5 C30 26.1(12) . .
O2 Cu1 N5 C30 113.4(3) . .
O4 Cu1 N5 C35 115.3(3) . .
N7 Cu1 N5 C35 -147.9(9) . .
O2 Cu1 N5 C35 -60.6(3) . .
Cu1 O2 C8 O1 -2.0(3) . .
Cu1 O2 C8 C4 177.9(2) . .
C29 C4 C8 O1 -2.9(5) . .
C14 C4 C8 O1 175.1(3) . .
C29 C4 C8 O2 177.3(3) . .
C14 C4 C8 O2 -4.7(4) . .
C31 C3 C13 C10 -0.9(5) . .
C18 C3 C13 C10 178.0(3) . .
C19 C10 C13 C3 -0.3(5) . .
C29 C4 C14 C21 1.1(5) . .
C8 C4 C14 C21 -176.9(3) . .
C45 O6 C16 C21 -157.6(3) . .
C45 O6 C16 C26 21.0(5) . .
Cu1 O4 C18 O3 -0.2(4) . .
Cu1 O4 C18 C3 -178.7(2) . .
C13 C3 C18 O3 179.3(3) . .
C31 C3 C18 O3 -1.8(5) . .
C13 C3 C18 O4 -2.2(4) . .
C31 C3 C18 O4 176.7(3) . .
C46 O7 C19 C33 -168.4(3) . .
C46 O7 C19 C10 10.8(5) . .
C13 C10 C19 O7 -177.3(3) . .
C13 C10 C19 C33 1.8(5) . .
C16 O6 C45 C17 -101.7(3) . .
C38 C17 C45 O6 -4.9(4) . .
C22 C17 C45 O6 178.7(3) . .
O6 C16 C21 C14 176.4(3) . .
C26 C16 C21 C14 -2.2(6) . .
C4 C14 C21 C16 0.7(6) . .
C38 C17 C22 C37 -1.2(5) . .
C45 C17 C22 C37 175.3(3) . .
C38 C17 C22 C46 176.6(3) . 4_656
C45 C17 C22 C46 -6.9(4) . 4_656
C32 N7 C23 N8 0.8(4) . .
Cu1 N7 C23 N8 -168.9(2) . .
C36 N8 C23 N7 -0.9(4) . .
C28 N8 C23 N7 176.2(3) . .
C30 N6 C25 C39 -24.4(6) . .
C34 N6 C25 C39 158.3(4) . .
C30 N6 C25 C41 154.5(4) . .
C34 N6 C25 C41 -22.8(6) . .
O6 C16 C26 C29 -176.5(4) . .
C21 C16 C26 C29 2.0(6) . .
C19 O7 C46 C22 -107.1(4) . 4_356
C23 N8 C28 C40 155.6(4) . .
C36 N8 C28 C40 -28.0(6) . .
C23 N8 C28 C44 -26.6(5) . .
C36 N8 C28 C44 149.9(4) . .
C14 C4 C29 C26 -1.3(6) . .
C8 C4 C29 C26 176.8(3) . .
C16 C26 C29 C4 -0.3(6) . .
C35 N5 C30 N6 0.9(4) . .
Cu1 N5 C30 N6 -174.1(2) . .
C34 N6 C30 N5 -0.9(4) . .
C25 N6 C30 N5 -178.7(3) . .
C13 C3 C31 C33 0.5(5) . .
C18 C3 C31 C33 -178.4(3) . .
C23 N7 C32 C36 -0.4(4) . .
Cu1 N7 C32 C36 168.0(3) . .
C3 C31 C33 C19 1.0(6) . .
O7 C19 C33 C31 177.0(4) . .
C10 C19 C33 C31 -2.2(6) . .
C30 N6 C34 C35 0.5(4) . .
C25 N6 C34 C35 178.3(3) . .
N6 C34 C35 N5 0.0(4) . .
C30 N5 C35 C34 -0.6(4) . .
Cu1 N5 C35 C34 174.3(3) . .
N7 C32 C36 N8 -0.1(4) . .
C23 N8 C36 C32 0.6(4) . .
C28 N8 C36 C32 -176.4(3) . .
C17 C22 C37 C42 0.6(6) . .
C46 C22 C37 C42 -177.2(4) 4_656 .
C22 C17 C38 C43 1.4(6) . .
C45 C17 C38 C43 -175.0(4) . .
C41 C25 C39 C40 0.8(7) . 6_566
N6 C25 C39 C40 179.7(4) . 6_566
C44 C28 C40 C39 3.1(7) . 6_656
N8 C28 C40 C39 -179.1(4) . 6_656
C39 C25 C41 C44 -0.3(7) . 6_566
N6 C25 C41 C44 -179.3(4) . 6_566
C22 C37 C42 C43 -0.1(7) . .
C17 C38 C43 C42 -0.9(7) . .
C37 C42 C43 C38 0.3(8) . .
C40 C28 C44 C41 -3.6(7) . 6_656
N8 C28 C44 C41 178.5(4) . 6_656
